data_7056341
loop_
_publ_author_name
'Safin, Damir A.'
'Railliet, Antoine P.'
'Robeyns, Koen'
'Mitoraj, Mariusz P.'
'Kubisiak, Piotr'
'Sagan, Filip'
'Garcia, Yann'

_publ_section_title
;
 Complexes and salts of the nitrogen-rich triazole--tetrazole hybrid
 ligand with alkali and alkaline earth metal cations: experimental and
 theoretical findings
;
_journal_name_full 'New J. Chem.'
_journal_paper_doi 10.1039/C7NJ01391D
_journal_year 2017
_chemical_formula_moiety 'C3 H6 N7 Na O2'
_chemical_formula_sum 'C3 H6 N7 Na O2'
_chemical_formula_weight 195.14
_chemical_name_systematic
; 
 ? 
;
_space_group_IT_number 15
_symmetry_cell_setting monoclinic
_symmetry_space_group_name_Hall '-I 2ya'
_symmetry_space_group_name_H-M 'I 1 2/a 1'
_atom_sites_solution_hydrogens geom
_atom_sites_solution_primary direct
_atom_sites_solution_secondary difmap
_audit_creation_method SHELXL-97
_audit_update_record
;
2013-06-21 deposited with the CCDC.
2017-05-25 downloaded from the CCDC.
;
_cell_angle_alpha 90.00
_cell_angle_beta 119.421(5)
_cell_angle_gamma 90.00
_cell_formula_units_Z 8
_cell_length_a 12.9940(5)
_cell_length_b 10.8427(3)
_cell_length_c 12.8458(5)
_cell_measurement_reflns_used 4220
_cell_measurement_temperature 150(2)
_cell_measurement_theta_max 25.2914
_cell_measurement_theta_min 3.1199
_cell_volume 1576.44(12)
_computing_cell_refinement
;
CrysAlisPro, Agilent Technologies,
Version 1.171.36.21 (release 14-08-2012 CrysAlis171 .NET)
(compiled Sep 14 2012,17:21:16)
;
_computing_data_collection MAR
_computing_data_reduction
;
CrysAlisPro, Agilent Technologies,
Version 1.171.36.21 (release 14-08-2012 CrysAlis171 .NET)
(compiled Sep 14 2012,17:21:16)
;
_computing_structure_refinement 'SHELXL-97 (Sheldrick, 1997)'
_computing_structure_solution 'SHELXS-97 (Sheldrick, 1990)'
_diffrn_ambient_temperature 150(2)
_diffrn_measured_fraction_theta_full 0.994
_diffrn_measured_fraction_theta_max 0.994
_diffrn_measurement_device_type 'MAR345 image plate'
_diffrn_measurement_method '142 images, \D\F 1.5\% '
_diffrn_radiation_monochromator 'Xenocs Fox3D mirror'
_diffrn_radiation_source 'Rigaku UltraX 18 rotating anode'
_diffrn_radiation_type MoK\a
_diffrn_radiation_wavelength 0.71073
_diffrn_reflns_av_R_equivalents 0.0232
_diffrn_reflns_av_sigmaI/netI 0.0168
_diffrn_reflns_limit_h_max 15
_diffrn_reflns_limit_h_min -15
_diffrn_reflns_limit_k_max 13
_diffrn_reflns_limit_k_min -13
_diffrn_reflns_limit_l_max 15
_diffrn_reflns_limit_l_min -15
_diffrn_reflns_number 5879
_diffrn_reflns_theta_full 25.24
_diffrn_reflns_theta_max 25.35
_diffrn_reflns_theta_min 3.60
_exptl_absorpt_coefficient_mu 0.181
_exptl_absorpt_correction_T_max 1.00000
_exptl_absorpt_correction_T_min 0.96480
_exptl_absorpt_correction_type multi-scan
_exptl_absorpt_process_details
;
CrysAlisPro, Agilent Technologies,
Version 1.171.36.21 (release 14-08-2012 CrysAlis171 .NET)
(compiled Sep 14 2012,17:21:16)
Empirical absorption correction using spherical harmonics,
 implemented in SCALE3 ABSPACK scaling algorithm.
;
_exptl_crystal_colour colourless
_exptl_crystal_density_diffrn 1.644
_exptl_crystal_density_method 'not measured'
_exptl_crystal_description block
_exptl_crystal_F_000 800
_exptl_crystal_size_max 0.70
_exptl_crystal_size_mid 0.50
_exptl_crystal_size_min 0.30
_refine_diff_density_max 0.299
_refine_diff_density_min -0.187
_refine_diff_density_rms 0.041
_refine_ls_extinction_method none
_refine_ls_goodness_of_fit_ref 1.051
_refine_ls_hydrogen_treatment mixed
_refine_ls_matrix_type full
_refine_ls_number_parameters 138
_refine_ls_number_reflns 1438
_refine_ls_number_restraints 0
_refine_ls_restrained_S_all 1.051
_refine_ls_R_factor_all 0.0296
_refine_ls_R_factor_gt 0.0280
_refine_ls_shift/su_max 0.000
_refine_ls_shift/su_mean 0.000
_refine_ls_structure_factor_coef Fsqd
_refine_ls_weighting_details 'calc w=1/[\s^2^(Fo^2^)+(0.0392P)^2^+1.3238P] where P=(Fo^2^+2Fc^2^)/3'
_refine_ls_weighting_scheme calc
_refine_ls_wR_factor_gt 0.0748
_refine_ls_wR_factor_ref 0.0761
_reflns_number_gt 1345
_reflns_number_total 1438
_reflns_threshold_expression >2sigma(I)
_cod_data_source_file c7nj01391d2.cif
_cod_data_source_block httnaoh
_cod_original_cell_volume 1576.44(10)
_cod_original_sg_symbol_H-M 'I 2/a'
_cod_database_code 7056341

loop_
_symmetry_equiv_pos_as_xyz
'x, y, z'
'-x+1/2, y, -z'
'x+1/2, y+1/2, z+1/2'
'-x+1, y+1/2, -z+1/2'
'-x, -y, -z'
'x-1/2, -y, z'
'-x+1/2, -y+1/2, -z+1/2'
'x, -y+1/2, z+1/2'

loop_
_atom_site_label
_atom_site_type_symbol
_atom_site_fract_x
_atom_site_fract_y
_atom_site_fract_z
_atom_site_U_iso_or_equiv
_atom_site_adp_type
_atom_site_occupancy
_atom_site_symmetry_multiplicity
_atom_site_calc_flag
_atom_site_refinement_flags
Na1 Na 0.2500 0.25506(6) 0.0000 0.0161(2) Uani 1 2 d S
Na2 Na 0.2500 0.2500 0.2500 0.0160(2) Uani 1 2 d S
O3 O 0.16899(8) 0.38897(8) 0.08869(8) 0.0169(2) Uani 1 1 d .
H3A H 0.0938(15) 0.3937(14) 0.0470(14) 0.020 Uiso 1 1 d .
H3B H 0.1918(13) 0.4587(16) 0.0970(13) 0.020 Uiso 1 1 d .
O4 O 0.16806(8) 0.11550(8) 0.08042(8) 0.0166(2) Uani 1 1 d .
H4A H 0.1711(13) 0.0390(16) 0.0835(13) 0.020 Uiso 1 1 d .
H4B H 0.0942(15) 0.1304(14) 0.0454(14) 0.020 Uiso 1 1 d .
N5 N 0.43835(10) 0.25765(10) 0.21866(10) 0.0199(3) Uani 1 1 d .
N6 N 0.46185(10) 0.38437(10) 0.23011(10) 0.0223(3) Uani 1 1 d .
C7 C 0.57574(11) 0.39612(12) 0.28677(13) 0.0207(3) Uani 1 1 d .
H7 H 0.6188(14) 0.4700(16) 0.3079(13) 0.025 Uiso 1 1 d .
N8 N 0.63012(9) 0.28381(10) 0.31400(9) 0.0138(2) Uani 1 1 d .
C9 C 0.54022(11) 0.20104(12) 0.26949(11) 0.0174(3) Uani 1 1 d .
H9 H 0.5552(14) 0.1137(15) 0.2770(13) 0.021 Uiso 1 1 d .
C10 C 0.75282(10) 0.26187(11) 0.37608(10) 0.0116(3) Uani 1 1 d .
N11 N 0.82958(9) 0.35375(10) 0.41654(9) 0.0155(2) Uani 1 1 d .
N12 N 0.93484(9) 0.29541(10) 0.46956(9) 0.0161(2) Uani 1 1 d .
N13 N 0.91880(9) 0.17582(10) 0.45984(9) 0.0160(2) Uani 1 1 d .
N14 N 0.80151(9) 0.15078(9) 0.39937(9) 0.0149(2) Uani 1 1 d .

loop_
_atom_site_aniso_label
_atom_site_aniso_U_11
_atom_site_aniso_U_22
_atom_site_aniso_U_33
_atom_site_aniso_U_23
_atom_site_aniso_U_13
_atom_site_aniso_U_12
Na1 0.0146(4) 0.0152(4) 0.0183(4) 0.000 0.0081(3) 0.000
Na2 0.0143(4) 0.0151(4) 0.0169(4) 0.0004(3) 0.0062(3) 0.0012(2)
O3 0.0110(5) 0.0095(5) 0.0246(5) 0.0002(4) 0.0044(4) -0.0008(3)
O4 0.0093(4) 0.0104(5) 0.0260(5) 0.0009(4) 0.0056(4) 0.0006(3)
N5 0.0106(5) 0.0245(6) 0.0212(6) -0.0016(4) 0.0051(5) -0.0018(4)
N6 0.0146(6) 0.0222(6) 0.0266(6) 0.0021(5) 0.0075(5) 0.0031(4)
C7 0.0133(6) 0.0149(7) 0.0292(7) 0.0017(5) 0.0069(6) 0.0022(5)
N8 0.0091(5) 0.0138(5) 0.0164(5) 0.0001(4) 0.0047(4) 0.0005(4)
C9 0.0111(6) 0.0183(7) 0.0202(6) -0.0029(5) 0.0055(5) -0.0038(5)
C10 0.0081(6) 0.0132(6) 0.0124(6) 0.0000(4) 0.0042(5) -0.0001(4)
N11 0.0103(5) 0.0129(5) 0.0200(5) 0.0002(4) 0.0049(4) 0.0001(4)
N12 0.0093(5) 0.0155(6) 0.0200(5) -0.0003(4) 0.0046(4) -0.0007(4)
N13 0.0095(5) 0.0160(5) 0.0193(5) 0.0003(4) 0.0046(4) 0.0011(4)
N14 0.0102(5) 0.0128(5) 0.0187(5) -0.0003(4) 0.0048(4) 0.0001(4)

loop_
_atom_type_symbol
_atom_type_description
_atom_type_scat_dispersion_real
_atom_type_scat_dispersion_imag
_atom_type_scat_source
C C 0.0033 0.0016 'International Tables Vol C Tables 4.2.6.8 and 6.1.1.4'
H H 0.0000 0.0000 'International Tables Vol C Tables 4.2.6.8 and 6.1.1.4'
N N 0.0061 0.0033 'International Tables Vol C Tables 4.2.6.8 and 6.1.1.4'
O O 0.0106 0.0060 'International Tables Vol C Tables 4.2.6.8 and 6.1.1.4'
Na Na 0.0362 0.0249 'International Tables Vol C Tables 4.2.6.8 and 6.1.1.4'

loop_
_geom_angle_atom_site_label_1
_geom_angle_atom_site_label_2
_geom_angle_atom_site_label_3
_geom_angle
_geom_angle_site_symmetry_1
_geom_angle_site_symmetry_3
O4 Na1 O4 100.25(5) . 2
O4 Na1 O3 77.38(3) . .
O4 Na1 O3 177.22(4) 2 .
O4 Na1 O3 177.22(4) . 2
O4 Na1 O3 77.38(3) 2 2
O3 Na1 O3 105.03(5) . 2
O4 Na1 N5 95.15(3) . 2
O4 Na1 N5 85.63(3) 2 2
O3 Na1 N5 96.00(3) . 2
O3 Na1 N5 83.26(3) 2 2
O4 Na1 N5 85.63(3) . .
O4 Na1 N5 95.15(3) 2 .
O3 Na1 N5 83.26(3) . .
O3 Na1 N5 96.00(3) 2 .
N5 Na1 N5 178.79(5) 2 .
O4 Na1 Na2 47.93(2) . .
O4 Na1 Na2 130.41(3) 2 .
O3 Na1 Na2 46.86(2) . .
O3 Na1 Na2 134.79(3) 2 .
N5 Na1 Na2 127.01(3) 2 .
N5 Na1 Na2 53.02(3) . .
O4 Na1 Na2 130.41(3) . 2
O4 Na1 Na2 47.93(2) 2 2
O3 Na1 Na2 134.79(3) . 2
O3 Na1 Na2 46.86(2) 2 2
N5 Na1 Na2 53.02(3) 2 2
N5 Na1 Na2 127.01(3) . 2
Na2 Na1 Na2 178.05(2) . 2
O3 Na2 O3 180.0 7 .
O3 Na2 O4 77.41(3) 7 7
O3 Na2 O4 102.60(3) . 7
O3 Na2 O4 102.60(3) 7 .
O3 Na2 O4 77.40(3) . .
O4 Na2 O4 180.0 7 .
O3 Na2 N5 83.91(3) 7 7
O3 Na2 N5 96.09(3) . 7
O4 Na2 N5 84.99(3) 7 7
O4 Na2 N5 95.02(3) . 7
O3 Na2 N5 96.09(3) 7 .
O3 Na2 N5 83.91(3) . .
O4 Na2 N5 95.01(3) 7 .
O4 Na2 N5 84.98(3) . .
N5 Na2 N5 180.0 7 .
O3 Na2 Na1 47.77(2) 7 7
O3 Na2 Na1 132.23(2) . 7
O4 Na2 Na1 47.06(2) 7 7
O4 Na2 Na1 132.94(2) . 7
N5 Na2 Na1 53.02(3) 7 7
N5 Na2 Na1 126.98(3) . 7
O3 Na2 Na1 132.23(2) 7 .
O3 Na2 Na1 47.77(2) . .
O4 Na2 Na1 132.94(2) 7 .
O4 Na2 Na1 47.06(2) . .
N5 Na2 Na1 126.98(3) 7 .
N5 Na2 Na1 53.02(3) . .
Na1 Na2 Na1 180.0 7 .
Na2 O3 Na1 85.37(3) . .
Na2 O3 H3A 118.0(10) . .
Na1 O3 H3A 112.0(10) . .
Na2 O3 H3B 120.8(11) . .
Na1 O3 H3B 114.7(11) . .
H3A O3 H3B 105.1(15) . .
Na1 O4 Na2 85.01(3) . .
Na1 O4 H4A 129.8(10) . .
Na2 O4 H4A 125.1(10) . .
Na1 O4 H4B 106.3(10) . .
Na2 O4 H4B 104.3(10) . .
H4A O4 H4B 103.3(14) . .
C9 N5 N6 107.07(10) . .
C9 N5 Na2 133.56(9) . .
N6 N5 Na2 100.58(7) . .
C9 N5 Na1 134.52(9) . .
N6 N5 Na1 99.26(7) . .
Na2 N5 Na1 73.97(3) . .
C7 N6 N5 106.60(11) . .
N6 C7 N8 111.16(12) . .
N6 C7 H7 127.0(10) . .
N8 C7 H7 121.8(10) . .
C9 N8 C7 104.61(10) . .
C9 N8 C10 128.86(11) . .
C7 N8 C10 126.53(11) . .
N5 C9 N8 110.55(11) . .
N5 C9 H9 128.2(9) . .
N8 C9 H9 121.3(9) . .
N11 C10 N14 114.33(11) . .
N11 C10 N8 121.37(11) . .
N14 C10 N8 124.30(11) . .
C10 N11 N12 103.13(10) . .
N13 N12 N11 109.98(9) . .
N12 N13 N14 109.54(9) . .
C10 N14 N13 103.01(10) . .

loop_
_geom_bond_atom_site_label_1
_geom_bond_atom_site_label_2
_geom_bond_distance
_geom_bond_site_symmetry_2
Na1 O4 2.3603(10) .
Na1 O4 2.3604(10) 2
Na1 O3 2.3859(10) .
Na1 O3 2.3859(10) 2
Na1 N5 2.6696(12) 2
Na1 N5 2.6696(12) .
Na1 Na2 3.21192(13) .
Na1 Na2 3.21193(13) 2
Na2 O3 2.3514(9) 7
Na2 O3 2.3515(9) .
Na2 O4 2.3932(9) 7
Na2 O4 2.3932(9) .
Na2 N5 2.6695(11) 7
Na2 N5 2.6695(11) .
Na2 Na1 3.21191(13) 7
O3 H3A 0.854(17) .
O3 H3B 0.800(17) .
O4 H4A 0.830(18) .
O4 H4B 0.852(17) .
N5 C9 1.3063(17) .
N5 N6 1.3995(15) .
N6 C7 1.2954(17) .
C7 N8 1.3644(17) .
C7 H7 0.937(17) .
N8 C9 1.3567(16) .
N8 C10 1.4091(15) .
C9 H9 0.962(16) .
C10 N11 1.3222(16) .
C10 N14 1.3246(15) .
N11 N12 1.3489(14) .
N12 N13 1.3095(16) .
N13 N14 1.3553(14) .

loop_
_geom_torsion_atom_site_label_1
_geom_torsion_atom_site_label_2
_geom_torsion_atom_site_label_3
_geom_torsion_atom_site_label_4
_geom_torsion
_geom_torsion_site_symmetry_1
_geom_torsion_site_symmetry_4
O4 Na1 Na2 O3 63.74(5) . 7
O4 Na1 Na2 O3 0.71(4) 2 7
O3 Na1 Na2 O3 180.0 . 7
O3 Na1 Na2 O3 -115.43(7) 2 7
N5 Na1 Na2 O3 121.80(5) 2 7
N5 Na1 Na2 O3 -59.71(4) . 7
O4 Na1 Na2 O3 -116.26(5) . .
O4 Na1 Na2 O3 -179.29(4) 2 .
O3 Na1 Na2 O3 64.57(7) 2 .
N5 Na1 Na2 O3 -58.20(5) 2 .
N5 Na1 Na2 O3 120.29(4) . .
O4 Na1 Na2 O4 180.0 . 7
O4 Na1 Na2 O4 116.97(6) 2 7
O3 Na1 Na2 O4 -63.74(5) . 7
O3 Na1 Na2 O4 0.82(5) 2 7
N5 Na1 Na2 O4 -121.94(5) 2 7
N5 Na1 Na2 O4 56.54(4) . 7
O4 Na1 Na2 O4 -63.03(6) 2 .
O3 Na1 Na2 O4 116.26(5) . .
O3 Na1 Na2 O4 -179.17(5) 2 .
N5 Na1 Na2 O4 58.06(5) 2 .
N5 Na1 Na2 O4 -123.45(4) . .
O4 Na1 Na2 N5 -56.55(4) . 7
O4 Na1 Na2 N5 -119.57(4) 2 7
O3 Na1 Na2 N5 59.71(4) . 7
O3 Na1 Na2 N5 124.28(4) 2 7
N5 Na1 Na2 N5 1.51(7) 2 7
N5 Na1 Na2 N5 180.0 . 7
O4 Na1 Na2 N5 123.45(4) . .
O4 Na1 Na2 N5 60.43(4) 2 .
O3 Na1 Na2 N5 -120.29(4) . .
O3 Na1 Na2 N5 -55.72(4) 2 .
N5 Na1 Na2 N5 -178.49(7) 2 .
O4 Na2 O3 Na1 137.72(3) 7 .
O4 Na2 O3 Na1 -42.28(3) . .
N5 Na2 O3 Na1 -136.07(3) 7 .
N5 Na2 O3 Na1 43.92(3) . .
Na1 Na2 O3 Na1 180.0 7 .
O4 Na1 O3 Na2 43.01(3) . .
O3 Na1 O3 Na2 -138.43(4) 2 .
N5 Na1 O3 Na2 136.97(3) 2 .
N5 Na1 O3 Na2 -43.99(3) . .
Na2 Na1 O3 Na2 178.550(18) 2 .
O4 Na1 O4 Na2 136.40(4) 2 .
O3 Na1 O4 Na2 -42.11(3) . .
N5 Na1 O4 Na2 -137.13(3) 2 .
N5 Na1 O4 Na2 41.94(3) . .
Na2 Na1 O4 Na2 178.641(15) 2 .
O3 Na2 O4 Na1 -137.13(3) 7 .
O3 Na2 O4 Na1 42.87(3) . .
N5 Na2 O4 Na1 138.01(3) 7 .
N5 Na2 O4 Na1 -41.99(3) . .
Na1 Na2 O4 Na1 180.0 7 .
O3 Na2 N5 C9 2.81(12) 7 .
O3 Na2 N5 C9 -177.19(12) . .
O4 Na2 N5 C9 80.65(12) 7 .
O4 Na2 N5 C9 -99.35(12) . .
Na1 Na2 N5 C9 42.83(13) 7 .
Na1 Na2 N5 C9 -137.17(13) . .
O3 Na2 N5 N6 -123.32(7) 7 .
O3 Na2 N5 N6 56.68(7) . .
O4 Na2 N5 N6 -45.49(8) 7 .
O4 Na2 N5 N6 134.51(8) . .
Na1 Na2 N5 N6 -83.30(8) 7 .
Na1 Na2 N5 N6 96.70(8) . .
O3 Na2 N5 Na1 139.99(3) 7 .
O3 Na2 N5 Na1 -40.01(3) . .
O4 Na2 N5 Na1 -142.18(3) 7 .
O4 Na2 N5 Na1 37.82(3) . .
Na1 Na2 N5 Na1 180.0 7 .
O4 Na1 N5 C9 97.90(12) . .
O4 Na1 N5 C9 -2.03(13) 2 .
O3 Na1 N5 C9 175.68(12) . .
O3 Na1 N5 C9 -79.83(13) 2 .
Na2 Na1 N5 C9 136.30(13) . .
Na2 Na1 N5 C9 -41.26(14) 2 .
O4 Na1 N5 N6 -136.83(8) . .
O4 Na1 N5 N6 123.25(8) 2 .
O3 Na1 N5 N6 -59.05(8) . .
O3 Na1 N5 N6 45.44(8) 2 .
Na2 Na1 N5 N6 -98.43(8) . .
Na2 Na1 N5 N6 84.02(8) 2 .
O4 Na1 N5 Na2 -38.40(3) . .
O4 Na1 N5 Na2 -138.32(3) 2 .
O3 Na1 N5 Na2 39.38(3) . .
O3 Na1 N5 Na2 143.87(3) 2 .
Na2 Na1 N5 Na2 -177.55(3) 2 .
C9 N5 N6 C7 0.01(15) . .
Na2 N5 N6 C7 142.26(9) . .
Na1 N5 N6 C7 -142.47(9) . .
N5 N6 C7 N8 0.03(16) . .
N6 C7 N8 C9 -0.06(15) . .
N6 C7 N8 C10 -179.36(11) . .
N6 N5 C9 N8 -0.05(15) . .
Na2 N5 C9 N8 -123.89(11) . .
Na1 N5 C9 N8 122.50(11) . .
C7 N8 C9 N5 0.06(14) . .
C10 N8 C9 N5 179.34(12) . .
C9 N8 C10 N11 -178.26(12) . .
C7 N8 C10 N11 0.87(19) . .
C9 N8 C10 N14 1.6(2) . .
C7 N8 C10 N14 -179.29(12) . .
N14 C10 N11 N12 -0.06(14) . .
N8 C10 N11 N12 179.79(10) . .
C10 N11 N12 N13 -0.05(13) . .
N11 N12 N13 N14 0.14(12) . .
N11 C10 N14 N13 0.14(14) . .
N8 C10 N14 N13 -179.71(10) . .
N12 N13 N14 C10 -0.17(12) . .
